data_4313436
loop_
_publ_author_name
'Mutlu Ulutagay-Kartin'
'Shiou-Jyh Hwu'
'Jeffrey A. Clayhold'

_publ_section_title
;
 Nanostructured Magnetic Cuprate Cluster: Synthesis, Structure, UV-Vis
 Spectroscopy, and Magnetic Properties of a New Copper(II) Arsenate
 NaCuAsO4 Containing Discrete [Cu4O16]24- Clusters
;
_journal_name_full 'Inorganic Chemistry'
_journal_page_first 2405
_journal_page_last 2409
_journal_paper_doi 10.1021/ic026169q
_journal_volume 42
_journal_year 2003
_chemical_formula_sum 'As2 Cu2 Na2 O8'
_chemical_formula_weight 450.90
_chemical_name_systematic
; 
 ? 
;
_space_group_IT_number 14
_symmetry_cell_setting monoclinic
_symmetry_space_group_name_Hall '-P 2ybc'
_symmetry_space_group_name_H-M 'P 1 21/c 1'
_atom_sites_solution_hydrogens geom
_atom_sites_solution_primary direct
_atom_sites_solution_secondary difmap
_audit_creation_method SHELXL-97
_cell_angle_alpha 90.00
_cell_angle_beta 91.50(3)
_cell_angle_gamma 90.00
_cell_formula_units_Z 4
_cell_length_a 6.0016(12)
_cell_length_b 10.853(2)
_cell_length_c 10.373(2)
_cell_measurement_temperature 293(2)
_cell_volume 675.4(2)
_computing_structure_refinement 'SHELXL-97 (Sheldrick, 1997)'
_computing_structure_solution 'SHELXS-97 (Sheldrick, 1990)'
_diffrn_ambient_temperature 293(2)
_diffrn_measured_fraction_theta_full 1.000
_diffrn_measured_fraction_theta_max 1.000
_diffrn_radiation_monochromator graphite
_diffrn_radiation_source 'fine-focus sealed tube'
_diffrn_radiation_type MoK\a
_diffrn_radiation_wavelength 0.71069
_diffrn_reflns_av_R_equivalents 0.0187
_diffrn_reflns_av_sigmaI/netI 0.0195
_diffrn_reflns_limit_h_max 7
_diffrn_reflns_limit_h_min 0
_diffrn_reflns_limit_k_max 14
_diffrn_reflns_limit_k_min 0
_diffrn_reflns_limit_l_max 13
_diffrn_reflns_limit_l_min -13
_diffrn_reflns_number 1684
_diffrn_reflns_theta_full 27.45
_diffrn_reflns_theta_max 27.45
_diffrn_reflns_theta_min 2.72
_exptl_absorpt_coefficient_mu 16.163
_exptl_crystal_density_diffrn 4.434
_exptl_crystal_density_method 'not measured'
_exptl_crystal_F_000 840
_refine_diff_density_max 1.623
_refine_diff_density_min -1.533
_refine_diff_density_rms 0.300
_refine_ls_extinction_coef 0.0400(12)
_refine_ls_extinction_expression Fc^*^=kFc[1+0.001xFc^2^\l^3^/sin(2\q)]^-1/4^
_refine_ls_extinction_method SHELXL
_refine_ls_goodness_of_fit_ref 1.176
_refine_ls_hydrogen_treatment mixed
_refine_ls_matrix_type full
_refine_ls_number_parameters 128
_refine_ls_number_reflns 1541
_refine_ls_number_restraints 0
_refine_ls_restrained_S_all 1.176
_refine_ls_R_factor_all 0.0275
_refine_ls_R_factor_gt 0.0248
_refine_ls_shift/su_max 0.001
_refine_ls_shift/su_mean 0.000
_refine_ls_structure_factor_coef Fsqd
_refine_ls_weighting_details 'calc w=1/[\s^2^(Fo^2^)+(0.0406P)^2^+1.1536P] where P=(Fo^2^+2Fc^2^)/3'
_refine_ls_weighting_scheme calc
_refine_ls_wR_factor_gt 0.0690
_refine_ls_wR_factor_ref 0.0702
_reflns_number_gt 1433
_reflns_number_total 1541
_reflns_threshold_expression >2sigma(I)
_cod_data_source_file ic026169qsi20030110_110041.cif
_cod_data_source_block NaCuAsO4
_cod_database_code 4313436

loop_
_symmetry_equiv_pos_as_xyz
'x, y, z'
'-x, y+1/2, -z+1/2'
'-x, -y, -z'
'x, -y-1/2, z-1/2'

loop_
_atom_site_label
_atom_site_type_symbol
_atom_site_fract_x
_atom_site_fract_y
_atom_site_fract_z
_atom_site_U_iso_or_equiv
_atom_site_adp_type
_atom_site_occupancy
_atom_site_symmetry_multiplicity
_atom_site_calc_flag
_atom_site_refinement_flags
_atom_site_disorder_assembly
_atom_site_disorder_group
As1 As 1.12500(5) 0.12101(3) 0.82402(3) 0.00656(14) Uani 1 1 d . . .
As2 As 0.62465(5) 0.36418(3) 0.90753(3) 0.00623(14) Uani 1 1 d . . .
Cu1 Cu 0.63009(7) 0.39840(4) 1.21983(4) 0.01104(15) Uani 1 1 d . . .
Cu2 Cu 0.84769(7) 0.61797(4) 0.98949(4) 0.00910(15) Uani 1 1 d . . .
Na1 Na 0.8744(2) 0.15054(15) 1.11823(14) 0.0162(3) Uani 1 1 d . . .
Na2 Na 0.3706(2) 0.12895(15) 1.11612(15) 0.0201(4) Uani 1 1 d . . .
O1 O 1.1297(4) 0.1999(2) 0.6838(2) 0.0113(5) Uani 1 1 d . . .
O2 O 1.1175(4) 0.2159(2) 0.9526(2) 0.0118(5) Uani 1 1 d . . .
O3 O 0.5950(4) 0.2971(2) 1.0517(2) 0.0107(5) Uani 1 1 d . . .
O4 O 0.8521(4) 0.4560(2) 0.9125(2) 0.0095(5) Uani 1 1 d . . .
O5 O 0.8943(4) 0.0316(2) 0.8324(2) 0.0105(5) Uani 1 1 d . . .
O6 O 0.6541(4) 0.2664(2) 0.7855(2) 0.0125(5) Uani 1 1 d . . .
O7 O 1.3581(4) 0.0346(2) 0.8438(2) 0.0119(5) Uani 1 1 d . . .
O8 O 0.3849(4) 0.4452(2) 0.8754(2) 0.0097(5) Uani 1 1 d . . .

loop_
_atom_site_aniso_label
_atom_site_aniso_U_11
_atom_site_aniso_U_22
_atom_site_aniso_U_33
_atom_site_aniso_U_23
_atom_site_aniso_U_13
_atom_site_aniso_U_12
As1 0.0094(2) 0.0046(2) 0.0056(2) -0.00036(11) -0.00067(13) 0.00001(11)
As2 0.0089(2) 0.0042(2) 0.00553(19) -0.00029(11) -0.00067(12) -0.00017(11)
Cu1 0.0192(2) 0.0049(2) 0.0088(2) 0.00169(15) -0.00236(17) -0.00004(16)
Cu2 0.0143(2) 0.0045(2) 0.0085(2) -0.00110(14) 0.00018(17) -0.00070(14)
Na1 0.0146(7) 0.0099(7) 0.0242(8) 0.0016(6) 0.0047(6) -0.0001(5)
Na2 0.0160(8) 0.0147(9) 0.0296(9) 0.0089(6) -0.0030(7) -0.0007(5)
O1 0.0175(12) 0.0092(12) 0.0073(11) 0.0004(9) 0.0011(9) 0.0010(9)
O2 0.0197(12) 0.0096(12) 0.0060(11) -0.0009(9) -0.0002(9) -0.0015(10)
O3 0.0181(11) 0.0086(11) 0.0054(11) 0.0017(9) -0.0017(9) -0.0020(9)
O4 0.0084(10) 0.0084(11) 0.0114(11) -0.0005(9) -0.0015(8) -0.0028(9)
O5 0.0104(10) 0.0078(12) 0.0133(11) 0.0024(9) -0.0020(8) -0.0038(9)
O6 0.0210(12) 0.0069(11) 0.0098(11) -0.0031(9) 0.0017(9) -0.0010(10)
O7 0.0099(11) 0.0107(12) 0.0151(12) 0.0017(10) -0.0001(9) 0.0027(9)
O8 0.0102(10) 0.0086(11) 0.0103(10) 0.0035(9) 0.0002(8) 0.0014(9)

loop_
_atom_type_symbol
_atom_type_description
_atom_type_scat_dispersion_real
_atom_type_scat_dispersion_imag
_atom_type_scat_source
As As 0.0499 2.0058 'International Tables Vol C Tables 4.2.6.8 and 6.1.1.4'
Cu Cu 0.3201 1.2651 'International Tables Vol C Tables 4.2.6.8 and 6.1.1.4'
Na Na 0.0362 0.0249 'International Tables Vol C Tables 4.2.6.8 and 6.1.1.4'
O O 0.0106 0.0060 'International Tables Vol C Tables 4.2.6.8 and 6.1.1.4'

loop_
_geom_angle_atom_site_label_1
_geom_angle_atom_site_label_2
_geom_angle_atom_site_label_3
_geom_angle
_geom_angle_site_symmetry_1
_geom_angle_site_symmetry_3
_geom_angle_publ_flag
O2 As1 O1 111.93(13) . . ?
O2 As1 O7 106.37(12) . . ?
O1 As1 O7 110.66(12) . . ?
O2 As1 O5 105.68(12) . . ?
O1 As1 O5 111.51(12) . . ?
O7 As1 O5 110.48(12) . . ?
O2 As1 Na1 116.14(9) . 3_757 ?
O1 As1 Na1 131.93(9) . 3_757 ?
O7 As1 Na1 55.67(9) . 3_757 ?
O5 As1 Na1 54.91(9) . 3_757 ?
O2 As1 Na2 44.45(9) . 1_655 ?
O1 As1 Na2 138.81(9) . 1_655 ?
O7 As1 Na2 63.91(9) . 1_655 ?
O5 As1 Na2 108.07(9) . 1_655 ?
Na1 As1 Na2 81.15(4) 3_757 1_655 ?
O2 As1 Na1 39.01(9) . . ?
O1 As1 Na1 137.06(9) . . ?
O7 As1 Na1 108.80(9) . . ?
O5 As1 Na1 68.43(9) . . ?
Na1 As1 Na1 85.02(4) 3_757 . ?
Na2 As1 Na1 52.19(4) 1_655 . ?
O6 As2 O3 114.66(12) . . ?
O6 As2 O4 107.28(12) . . ?
O3 As2 O4 109.46(12) . . ?
O6 As2 O8 106.56(12) . . ?
O3 As2 O8 106.76(12) . . ?
O4 As2 O8 112.18(13) . . ?
O6 As2 Na2 51.92(9) . 4_565 ?
O3 As2 Na2 139.28(9) . 4_565 ?
O4 As2 Na2 111.25(9) . 4_565 ?
O8 As2 Na2 56.81(9) . 4_565 ?
O6 As2 Na1 40.48(9) . 4_565 ?
O3 As2 Na1 145.89(9) . 4_565 ?
O4 As2 Na1 71.29(9) . 4_565 ?
O8 As2 Na1 103.92(8) . 4_565 ?
Na2 As2 Na1 53.43(4) 4_565 4_565 ?
O6 As2 Na1 90.00(9) . . ?
O3 As2 Na1 37.68(9) . . ?
O4 As2 Na1 92.24(9) . . ?
O8 As2 Na1 143.78(8) . . ?
Na2 As2 Na1 139.12(4) 4_565 . ?
Na1 As2 Na1 109.23(3) 4_565 . ?
O6 Cu1 O8 170.47(11) 4_566 3_667 ?
O6 Cu1 O3 78.99(10) 4_566 . ?
O8 Cu1 O3 91.87(10) 3_667 . ?
O6 Cu1 O5 95.26(11) 4_566 4_566 ?
O8 Cu1 O5 89.48(10) 3_667 4_566 ?
O3 Cu1 O5 136.43(9) . 4_566 ?
O6 Cu1 O7 98.58(10) 4_566 4_466 ?
O8 Cu1 O7 89.05(9) 3_667 4_466 ?
O3 Cu1 O7 126.93(9) . 4_466 ?
O5 Cu1 O7 96.64(9) 4_566 4_466 ?
O6 Cu1 Na2 124.92(8) 4_566 2_657 ?
O8 Cu1 Na2 64.39(8) 3_667 2_657 ?
O3 Cu1 Na2 155.82(7) . 2_657 ?
O5 Cu1 Na2 52.89(7) 4_566 2_657 ?
O7 Cu1 Na2 52.64(7) 4_466 2_657 ?
O6 Cu1 Na1 46.64(8) 4_566 . ?
O8 Cu1 Na1 124.52(8) 3_667 . ?
O3 Cu1 Na1 47.46(7) . . ?
O5 Cu1 Na1 98.05(7) 4_566 . ?
O7 Cu1 Na1 143.23(7) 4_466 . ?
Na2 Cu1 Na1 150.86(4) 2_657 . ?
O6 Cu1 Na2 49.71(8) 4_566 . ?
O8 Cu1 Na2 123.90(8) 3_667 . ?
O3 Cu1 Na2 41.91(7) . . ?
O5 Cu1 Na2 143.91(7) 4_566 . ?
O7 Cu1 Na2 97.16(7) 4_466 . ?
Na2 Cu1 Na2 149.742(19) 2_657 . ?
Na1 Cu1 Na2 53.50(4) . . ?
O2 Cu2 O4 170.61(11) 3_767 . ?
O2 Cu2 O1 81.64(11) 3_767 2_756 ?
O4 Cu2 O1 91.76(10) . 2_756 ?
O2 Cu2 O8 99.56(10) 3_767 3_667 ?
O4 Cu2 O8 89.74(10) . 3_667 ?
O1 Cu2 O8 142.65(10) 2_756 3_667 ?
O2 Cu2 O4 96.75(10) 3_767 3_767 ?
O4 Cu2 O4 80.74(10) . 3_767 ?
O1 Cu2 O4 120.06(10) 2_756 3_767 ?
O8 Cu2 O4 97.02(9) 3_667 3_767 ?
O2 Cu2 Na2 48.89(8) 3_767 3_667 ?
O4 Cu2 Na2 130.17(8) . 3_667 ?
O1 Cu2 Na2 49.95(8) 2_756 3_667 ?
O8 Cu2 Na2 103.40(7) 3_667 3_667 ?
O4 Cu2 Na2 142.16(7) 3_767 3_667 ?
O2 Cu2 Na1 47.28(8) 3_767 3_767 ?
O4 Cu2 Na1 123.50(8) . 3_767 ?
O1 Cu2 Na1 45.60(8) 2_756 3_767 ?
O8 Cu2 Na1 146.69(7) 3_667 3_767 ?
O4 Cu2 Na1 91.13(7) 3_767 3_767 ?
Na2 Cu2 Na1 55.16(4) 3_667 3_767 ?
O1 Na1 O6 84.07(10) 4_566 4_566 ?
O1 Na1 O2 65.96(9) 4_566 . ?
O6 Na1 O2 140.43(11) 4_566 . ?
O1 Na1 O3 94.09(11) 4_566 . ?
O6 Na1 O3 64.04(9) 4_566 . ?
O2 Na1 O3 91.81(10) . . ?
O1 Na1 O5 97.85(10) 4_566 3_757 ?
O6 Na1 O5 118.20(10) 4_566 3_757 ?
O2 Na1 O5 92.08(9) . 3_757 ?
O3 Na1 O5 168.02(11) . 3_757 ?
O1 Na1 O7 152.67(10) 4_566 3_757 ?
O6 Na1 O7 82.29(9) 4_566 3_757 ?
O2 Na1 O7 135.25(11) . 3_757 ?
O3 Na1 O7 100.99(9) . 3_757 ?
O5 Na1 O7 68.51(9) 3_757 3_757 ?
O1 Na1 Na2 53.62(7) 4_566 1_655 ?
O6 Na1 Na2 127.33(9) 4_566 1_655 ?
O2 Na1 Na2 52.47(7) . 1_655 ?
O3 Na1 Na2 137.64(9) . 1_655 ?
O5 Na1 Na2 51.82(7) 3_757 1_655 ?
O7 Na1 Na2 120.14(8) 3_757 1_655 ?
O1 Na1 As1 129.03(8) 4_566 3_757 ?
O6 Na1 As1 102.91(8) 4_566 3_757 ?
O2 Na1 As1 115.87(8) . 3_757 ?
O3 Na1 As1 134.76(8) . 3_757 ?
O5 Na1 As1 34.30(6) 3_757 3_757 ?
O7 Na1 As1 34.25(6) 3_757 3_757 ?
Na2 Na1 As1 85.91(5) 1_655 3_757 ?
O1 Na1 Na2 134.93(9) 4_566 . ?
O6 Na1 Na2 57.52(8) 4_566 . ?
O2 Na1 Na2 130.16(9) . . ?
O3 Na1 Na2 50.21(7) . . ?
O5 Na1 Na2 119.75(8) 3_757 . ?
O7 Na1 Na2 51.26(7) 3_757 . ?
Na2 Na1 Na2 171.03(9) 1_655 . ?
As1 Na1 Na2 85.51(5) 3_757 . ?
O1 Na1 Cu2 38.27(6) 4_566 3_767 ?
O6 Na1 Cu2 104.98(8) 4_566 3_767 ?
O2 Na1 Cu2 35.96(6) . 3_767 ?
O3 Na1 Cu2 75.41(7) . 3_767 ?
O5 Na1 Cu2 113.76(7) 3_757 3_767 ?
O7 Na1 Cu2 168.87(8) 3_757 3_767 ?
Na2 Na1 Cu2 62.28(4) 1_655 3_767 ?
As1 Na1 Cu2 146.41(5) 3_757 3_767 ?
Na2 Na1 Cu2 125.53(6) . 3_767 ?
O1 Na1 Cu1 68.06(8) 4_566 . ?
O6 Na1 Cu1 35.76(6) 4_566 . ?
O2 Na1 Cu1 106.04(8) . . ?
O3 Na1 Cu1 39.40(6) . . ?
O5 Na1 Cu1 148.59(8) 3_757 . ?
O7 Na1 Cu1 110.95(7) 3_757 . ?
Na2 Na1 Cu1 121.68(6) 1_655 . ?
As1 Na1 Cu1 138.09(5) 3_757 . ?
Na2 Na1 Cu1 66.94(4) . . ?
Cu2 Na1 Cu1 73.15(4) 3_767 . ?
O1 Na1 As2 94.44(8) 4_566 4_566 ?
O6 Na1 As2 26.95(6) 4_566 4_566 ?
O2 Na1 As2 160.33(9) . 4_566 ?
O3 Na1 As2 87.94(7) . 4_566 ?
O5 Na1 As2 92.18(7) 3_757 4_566 ?
O7 Na1 As2 63.79(7) 3_757 4_566 ?
Na2 Na1 As2 117.79(6) 1_655 4_566 ?
As1 Na1 As2 77.05(3) 3_757 4_566 ?
Na2 Na1 As2 62.56(5) . 4_566 ?
Cu2 Na1 As2 125.90(5) 3_767 4_566 ?
Cu1 Na1 As2 62.55(3) . 4_566 ?
O3 Na2 O5 173.25(10) . 3_657 ?
O3 Na2 O2 81.62(9) . 1_455 ?
O5 Na2 O2 91.76(9) 3_657 1_455 ?
O3 Na2 O7 103.10(10) . 3_757 ?
O5 Na2 O7 83.02(10) 3_657 3_757 ?
O2 Na2 O7 143.35(11) 1_455 3_757 ?
O3 Na2 O1 80.92(10) . 4_466 ?
O5 Na2 O1 94.91(10) 3_657 4_466 ?
O2 Na2 O1 63.07(9) 1_455 4_466 ?
O7 Na2 O1 153.34(10) 3_757 4_466 ?
O3 Na2 O6 60.09(8) . 4_566 ?
O5 Na2 O6 124.83(10) 3_657 4_566 ?
O2 Na2 O6 131.97(11) 1_455 4_566 ?
O7 Na2 O6 77.63(9) 3_757 4_566 ?
O1 Na2 O6 81.98(9) 4_466 4_566 ?
O3 Na2 O8 119.14(9) . 4_566 ?
O5 Na2 O8 65.63(8) 3_657 4_566 ?
O2 Na2 O8 141.33(10) 1_455 4_566 ?
O7 Na2 O8 67.91(8) 3_757 4_566 ?
O1 Na2 O8 86.95(9) 4_466 4_566 ?
O6 Na2 O8 59.21(8) 4_566 4_566 ?
O3 Na2 Na1 120.96(9) . 1_455 ?
O5 Na2 Na1 52.83(7) 3_657 1_455 ?
O2 Na2 Na1 51.06(7) 1_455 1_455 ?
O7 Na2 Na1 135.84(9) 3_757 1_455 ?
O1 Na2 Na1 49.25(7) 4_466 1_455 ?
O6 Na2 Na1 125.48(9) 4_566 1_455 ?
O8 Na2 Na1 91.20(8) 4_566 1_455 ?
O3 Na2 O7 89.88(9) . 1_455 ?
O5 Na2 O7 87.80(9) 3_657 1_455 ?
O2 Na2 O7 58.51(8) 1_455 1_455 ?
O7 Na2 O7 84.98(9) 3_757 1_455 ?
O1 Na2 O7 121.58(9) 4_466 1_455 ?
O6 Na2 O7 139.86(9) 4_566 1_455 ?
O8 Na2 O7 143.40(9) 4_566 1_455 ?
Na1 Na2 O7 91.90(7) 1_455 1_455 ?
O3 Na2 Cu1 143.42(8) . 2_647 ?
O5 Na2 Cu1 43.32(6) 3_657 2_647 ?
O2 Na2 Cu1 134.54(8) 1_455 2_647 ?
O7 Na2 Cu1 46.57(6) 3_757 2_647 ?
O1 Na2 Cu1 116.95(8) 4_466 2_647 ?
O6 Na2 Cu1 89.54(7) 4_566 2_647 ?
O8 Na2 Cu1 39.14(5) 4_566 2_647 ?
Na1 Na2 Cu1 92.56(5) 1_455 2_647 ?
O7 Na2 Cu1 104.27(7) 1_455 2_647 ?
O3 Na2 Na1 50.95(7) . . ?
O5 Na2 Na1 135.46(9) 3_657 . ?
O2 Na2 Na1 125.34(9) 1_455 . ?
O7 Na2 Na1 52.65(7) 3_757 . ?
O1 Na2 Na1 122.11(9) 4_466 . ?
O6 Na2 Na1 48.98(7) 4_566 . ?
O8 Na2 Na1 90.56(7) 4_566 . ?
Na1 Na2 Na1 171.03(9) 1_455 . ?
O7 Na2 Na1 91.93(7) 1_455 . ?
Cu1 Na2 Na1 94.35(5) 2_647 . ?
O3 Na2 Cu2 58.51(7) . 3_667 ?
O5 Na2 Cu2 115.05(8) 3_657 3_667 ?
O2 Na2 Cu2 36.20(6) 1_455 3_667 ?
O7 Na2 Cu2 160.50(8) 3_757 3_667 ?
O1 Na2 Cu2 38.63(6) 4_466 3_667 ?
O6 Na2 Cu2 96.17(7) 4_566 3_667 ?
O8 Na2 Cu2 124.90(8) 4_566 3_667 ?
Na1 Na2 Cu2 62.56(4) 1_455 3_667 ?
O7 Na2 Cu2 88.34(6) 1_455 3_667 ?
Cu1 Na2 Cu2 152.79(6) 2_647 3_667 ?
Na1 Na2 Cu2 109.46(6) . 3_667 ?
As1 O1 Cu2 123.27(14) . 2_746 ?
As1 O1 Na1 125.52(13) . 4_565 ?
Cu2 O1 Na1 96.13(10) 2_746 4_565 ?
As1 O1 Na2 130.51(13) . 4_665 ?
Cu2 O1 Na2 91.42(10) 2_746 4_665 ?
Na1 O1 Na2 77.13(9) 4_565 4_665 ?
As1 O2 Cu2 145.08(15) . 3_767 ?
As1 O2 Na1 114.63(13) . . ?
Cu2 O2 Na1 96.77(10) 3_767 . ?
As1 O2 Na2 106.56(12) . 1_655 ?
Cu2 O2 Na2 94.90(10) 3_767 1_655 ?
Na1 O2 Na2 76.47(9) . 1_655 ?
As2 O3 Cu1 120.73(13) . . ?
As2 O3 Na2 131.21(13) . . ?
Cu1 O3 Na2 102.54(10) . . ?
As2 O3 Na1 117.04(13) . . ?
Cu1 O3 Na1 93.14(10) . . ?
Na2 O3 Na1 78.84(9) . . ?
As2 O4 Cu2 121.95(13) . . ?
As2 O4 Cu2 116.80(13) . 3_767 ?
Cu2 O4 Cu2 99.26(10) . 3_767 ?
As1 O5 Cu1 111.84(12) . 4_565 ?
As1 O5 Na2 164.36(14) . 3_657 ?
Cu1 O5 Na2 83.80(9) 4_565 3_657 ?
As1 O5 Na1 90.79(10) . 3_757 ?
Cu1 O5 Na1 145.54(12) 4_565 3_757 ?
Na2 O5 Na1 75.35(9) 3_657 3_757 ?
As2 O6 Cu1 148.88(15) . 4_565 ?
As2 O6 Na1 112.57(13) . 4_565 ?
Cu1 O6 Na1 97.60(11) 4_565 4_565 ?
As2 O6 Na2 98.66(11) . 4_565 ?
Cu1 O6 Na2 97.03(10) 4_565 4_565 ?
Na1 O6 Na2 73.51(8) 4_565 4_565 ?
As1 O7 Cu1 111.42(12) . 4_665 ?
As1 O7 Na2 166.14(14) . 3_757 ?
Cu1 O7 Na2 80.79(8) 4_665 3_757 ?
As1 O7 Na1 90.08(10) . 3_757 ?
Cu1 O7 Na1 141.23(12) 4_665 3_757 ?
Na2 O7 Na1 76.09(9) 3_757 3_757 ?
As1 O7 Na2 85.70(10) . 1_655 ?
Cu1 O7 Na2 115.52(10) 4_665 1_655 ?
Na2 O7 Na2 95.02(9) 3_757 1_655 ?
Na1 O7 Na2 97.29(9) 3_757 1_655 ?
As2 O8 Cu1 124.67(13) . 3_667 ?
As2 O8 Cu2 105.67(11) . 3_667 ?
Cu1 O8 Cu2 126.17(12) 3_667 3_667 ?
As2 O8 Na2 92.50(10) . 4_565 ?
Cu1 O8 Na2 76.47(8) 3_667 4_565 ?
Cu2 O8 Na2 122.49(11) 3_667 4_565 ?

loop_
_geom_bond_atom_site_label_1
_geom_bond_atom_site_label_2
_geom_bond_distance
_geom_bond_site_symmetry_2
_geom_bond_publ_flag
As1 O2 1.686(2) . ?
As1 O1 1.689(2) . ?
As1 O7 1.693(2) . ?
As1 O5 1.695(2) . ?
As1 Na1 3.0073(18) 3_757 ?
As1 Na2 3.3359(18) 1_655 ?
As1 Na1 3.4522(17) . ?
As2 O6 1.665(2) . ?
As2 O3 1.676(2) . ?
As2 O4 1.690(2) . ?
As2 O8 1.712(2) . ?
As2 Na2 3.3505(18) 4_565 ?
As2 Na1 3.3932(17) 4_565 ?
As2 Na1 3.4970(17) . ?
Cu1 O6 1.918(3) 4_566 ?
Cu1 O8 1.965(2) 3_667 ?
Cu1 O3 2.068(2) . ?
Cu1 O5 2.088(2) 4_566 ?
Cu1 O7 2.226(2) 4_466 ?
Cu1 Na2 3.0261(17) 2_657 ?
Cu1 Na1 3.2525(17) . ?
Cu1 Na2 3.4707(18) . ?
Cu2 O2 1.910(3) 3_767 ?
Cu2 O4 1.932(3) . ?
Cu2 O1 2.013(2) 2_756 ?
Cu2 O8 2.118(2) 3_667 ?
Cu2 O4 2.197(2) 3_767 ?
Cu2 Na2 3.2227(17) 3_667 ?
Cu2 Na1 3.2310(16) 3_767 ?
Na1 O1 2.322(3) 4_566 ?
Na1 O6 2.386(3) 4_566 ?
Na1 O2 2.390(3) . ?
Na1 O3 2.400(3) . ?
Na1 O5 2.461(3) 3_757 ?
Na1 O7 2.483(3) 3_757 ?
Na1 Na2 2.9879(19) 1_655 ?
Na1 As1 3.0073(18) 3_757 ?
Na1 Na2 3.0322(19) . ?
Na1 Cu2 3.2310(16) 3_767 ?
Na1 As2 3.3932(17) 4_566 ?
Na2 O3 2.375(3) . ?
Na2 O5 2.427(3) 3_657 ?
Na2 O2 2.437(3) 1_455 ?
Na2 O7 2.437(3) 3_757 ?
Na2 O1 2.468(3) 4_466 ?
Na2 O6 2.668(3) 4_566 ?
Na2 O8 2.807(3) 4_566 ?
Na2 Na1 2.9878(19) 1_455 ?
Na2 O7 3.004(3) 1_455 ?
Na2 Cu1 3.0261(17) 2_647 ?
Na2 Cu2 3.2227(17) 3_667 ?
O1 Cu2 2.013(2) 2_746 ?
O1 Na1 2.322(3) 4_565 ?
O1 Na2 2.468(3) 4_665 ?
O2 Cu2 1.910(3) 3_767 ?
O2 Na2 2.437(3) 1_655 ?
O4 Cu2 2.197(2) 3_767 ?
O5 Cu1 2.088(2) 4_565 ?
O5 Na2 2.427(3) 3_657 ?
O5 Na1 2.461(3) 3_757 ?
O6 Cu1 1.918(3) 4_565 ?
O6 Na1 2.386(3) 4_565 ?
O6 Na2 2.668(3) 4_565 ?
O7 Cu1 2.226(2) 4_665 ?
O7 Na2 2.437(3) 3_757 ?
O7 Na1 2.483(3) 3_757 ?
O7 Na2 3.004(3) 1_655 ?
O8 Cu1 1.965(2) 3_667 ?
O8 Cu2 2.118(2) 3_667 ?
O8 Na2 2.807(3) 4_565 ?
